data_1573269
loop_
_publ_author_name
'Sanderson, Hugh J.'
'Helbig, Andreas'
'Kociok-K\"ohn, Gabriele'
'Helten, Holger'
'Hintermair, Ulrich'

_publ_section_title
;
 Reversible formation of tetraphenylpentalene, a room temperature stable
 antiaromatic hydrocarbon
;
_journal_name_full 'Chemical Science'
_journal_paper_doi 10.1039/D4SC06439A
_journal_year 2024
_chemical_formula_moiety '2(C64 H44), C32 H22, C6 H13'
_chemical_formula_sum 'C166 H123'
_chemical_formula_weight 2117.64
_space_group_crystal_system monoclinic
_space_group_IT_number 15
_space_group_name_Hall '-C 2yc'
_space_group_name_H-M_alt 'C 1 2/c 1'
_atom_sites_solution_hydrogens geom
_audit_creation_method SHELXL-2018/3
_audit_update_record
;
2024-02-26 deposited with the CCDC.	2024-11-24 downloaded from the CCDC.
;
_cell_angle_alpha 90
_cell_angle_beta 98.309(2)
_cell_angle_gamma 90
_cell_formula_units_Z 4
_cell_length_a 43.6143(9)
_cell_length_b 10.5720(2)
_cell_length_c 25.1335(7)
_cell_measurement_reflns_used 8784
_cell_measurement_temperature 150(2)
_cell_measurement_theta_max 72.5990
_cell_measurement_theta_min 4.7130
_cell_volume 11467.2(5)
_computing_cell_refinement 'CrysAlisPro 1.171.41.112a (Rigaku OD, 2021)'
_computing_data_collection 'CrysAlisPro 1.171.41.112a (Rigaku OD, 2021)'
_computing_data_reduction 'CrysAlisPro 1.171.41.112a (Rigaku OD, 2021)'
_computing_molecular_graphics 'ORTEP3 for Windows - Farrugia, L. J. J. Appl. Crystallogr. 1997, 30, 565'
_computing_publication_material
;
 'WinGX publication routines, Farrugia, 
 L. J., J. Appl. Crystallogr., 1999, 32, 837-838
;
_computing_structure_refinement
;
 SHELXL-2018/3 (Sheldrick, 2018)
 Sheldrick GM (2008) Acta Crystallogr A64:112--122 and 
 C. B. H\"ubschle, G. M. Sheldrick and B. Dittrich
 ShelXle: a Qt graphical user interface for SHELXL
 J. Appl. Cryst., 44, (2011) 1281-1284.
;
_computing_structure_solution
; 
 SHELXT
 Sheldrick, G. M. (2008). Acta Cryst. A64, 112-122.
;
_diffrn_ambient_environment N~2~
_diffrn_ambient_temperature 150.00(10)
_diffrn_detector 'CCD plate'
_diffrn_detector_area_resol_mean 8.1150
_diffrn_detector_type EosS2
_diffrn_measured_fraction_theta_full 1.000
_diffrn_measured_fraction_theta_max 0.991
_diffrn_measurement_device 'four-circle diffractometer'
_diffrn_measurement_device_type 'SuperNova, Dual, Cu at home/near, EosS2'
_diffrn_measurement_method '\w scans'
_diffrn_radiation_monochromator mirror
_diffrn_radiation_probe x-ray
_diffrn_radiation_type 'Cu K\a'
_diffrn_radiation_wavelength 1.54184
_diffrn_reflns_av_R_equivalents 0.0570
_diffrn_reflns_av_unetI/netI 0.0451
_diffrn_reflns_Laue_measured_fraction_full 1.000
_diffrn_reflns_Laue_measured_fraction_max 0.991
_diffrn_reflns_limit_h_max 51
_diffrn_reflns_limit_h_min -53
_diffrn_reflns_limit_k_max 13
_diffrn_reflns_limit_k_min -8
_diffrn_reflns_limit_l_max 31
_diffrn_reflns_limit_l_min -30
_diffrn_reflns_number 49934
_diffrn_reflns_point_group_measured_fraction_full 1.000
_diffrn_reflns_point_group_measured_fraction_max 0.991
_diffrn_reflns_theta_full 67.684
_diffrn_reflns_theta_max 73.064
_diffrn_reflns_theta_min 4.306
_diffrn_source 'micro-focus sealed X-ray tube'
_diffrn_source_type 'SuperNova (Cu) X-ray Source'
_exptl_absorpt_coefficient_mu 0.523
_exptl_absorpt_correction_T_max 1.00000
_exptl_absorpt_correction_T_min 0.89168
_exptl_absorpt_correction_type multi-scan
_exptl_absorpt_process_details
;
CrysAlisPro 1.171.41.118a (Rigaku Oxford Diffraction, 2021)
Empirical absorption correction using spherical harmonics,
implemented in SCALE3 ABSPACK scaling algorithm.
;
_exptl_crystal_colour 'dark red'
_exptl_crystal_density_diffrn 1.227
_exptl_crystal_description plate
_exptl_crystal_F_000 4476
_exptl_crystal_size_max 0.279
_exptl_crystal_size_mid 0.110
_exptl_crystal_size_min 0.020
_refine_diff_density_max 0.216
_refine_diff_density_min -0.223
_refine_diff_density_rms 0.039
_refine_ls_extinction_method none
_refine_ls_goodness_of_fit_ref 1.012
_refine_ls_hydrogen_treatment constr
_refine_ls_matrix_type full
_refine_ls_number_parameters 778
_refine_ls_number_reflns 11373
_refine_ls_number_restraints 36
_refine_ls_restrained_S_all 1.024
_refine_ls_R_factor_all 0.0655
_refine_ls_R_factor_gt 0.0449
_refine_ls_shift/su_max 0.001
_refine_ls_shift/su_mean 0.000
_refine_ls_structure_factor_coef Fsqd
_refine_ls_weighting_details 'w=1/[\s^2^(Fo^2^)+(0.0432P)^2^+6.0821P] where P=(Fo^2^+2Fc^2^)/3'
_refine_ls_weighting_scheme calc
_refine_ls_wR_factor_gt 0.0994
_refine_ls_wR_factor_ref 0.1093
_reflns_Friedel_coverage 0.000
_reflns_number_gt 8627
_reflns_number_total 11373
_reflns_threshold_expression 'I > 2\s(I)'
_cod_data_source_file d4sc06439a6.cif
_cod_data_source_block s21uh10
_cod_original_sg_symbol_H-M 'C 2/c'
_cod_database_code 1573269
_shelx_shelxl_version_number 2018/3
_shelx_space_group_comment
;
The symmetry employed for this shelxl refinement is uniquely defined
by the following loop, which should always be used as a source of
symmetry information in preference to the above space-group names.
They are only intended as comments.
;
_shelx_estimated_absorpt_t_min 0.868
_shelx_estimated_absorpt_t_max 0.990
_oxdiff_exptl_absorpt_empirical_full_min 0.667
_oxdiff_exptl_absorpt_empirical_full_max 1.278
_oxdiff_exptl_absorpt_empirical_details
;
Empirical correction (ABSPACK) includes:
- Absorption correction using spherical harmonics
- Frame scaling
;

loop_
_space_group_symop_operation_xyz
'x, y, z'
'-x, y, -z+1/2'
'x+1/2, y+1/2, z'
'-x+1/2, y+1/2, -z+1/2'
'-x, -y, -z'
'x, -y, z-1/2'
'-x+1/2, -y+1/2, -z'
'x+1/2, -y+1/2, z-1/2'

loop_
_atom_site_label
_atom_site_type_symbol
_atom_site_fract_x
_atom_site_fract_y
_atom_site_fract_z
_atom_site_U_iso_or_equiv
_atom_site_adp_type
_atom_site_occupancy
_atom_site_site_symmetry_order
_atom_site_calc_flag
_atom_site_refinement_flags_posn
_atom_site_refinement_flags_adp
_atom_site_refinement_flags_occupancy
_atom_site_disorder_assembly
_atom_site_disorder_group
C1 C 0.61524(3) 0.66717(13) 0.39035(6) 0.0179(3) Uani 1 1 d . . . . .
C2 C 0.61797(3) 0.80906(14) 0.38273(6) 0.0198(3) Uani 1 1 d . . . . .
C3 C 0.61988(4) 0.89107(15) 0.42649(7) 0.0234(3) Uani 1 1 d . . . . .
H3 H 0.620443 0.857560 0.461691 0.028 Uiso 1 1 calc R U . . .
C4 C 0.62098(4) 1.02171(16) 0.41929(7) 0.0297(4) Uani 1 1 d . . . . .
H4 H 0.621987 1.076383 0.449486 0.036 Uiso 1 1 calc R U . . .
C5 C 0.62060(4) 1.07206(15) 0.36846(8) 0.0342(4) Uani 1 1 d . . . . .
H5 H 0.620857 1.161106 0.363479 0.041 Uiso 1 1 calc R U . . .
C6 C 0.61984(4) 0.99163(16) 0.32495(7) 0.0309(4) Uani 1 1 d . . . . .
H6 H 0.620201 1.025599 0.290051 0.037 Uiso 1 1 calc R U . . .
C7 C 0.61857(4) 0.86168(15) 0.33187(7) 0.0238(3) Uani 1 1 d . . . . .
H7 H 0.618100 0.807595 0.301573 0.029 Uiso 1 1 calc R U . . .
C8 C 0.62202(3) 0.58658(13) 0.34369(6) 0.0190(3) Uani 1 1 d . . . . .
C9 C 0.61344(4) 0.56677(14) 0.28966(6) 0.0208(3) Uani 1 1 d . . . . .
C10 C 0.59081(4) 0.62916(14) 0.24851(6) 0.0218(3) Uani 1 1 d . . . . .
C11 C 0.56055(4) 0.65688(15) 0.25587(7) 0.0263(3) Uani 1 1 d . . . . .
H11 H 0.553505 0.634841 0.288695 0.032 Uiso 1 1 calc R U . . .
C12 C 0.54052(4) 0.71659(16) 0.21556(7) 0.0303(4) Uani 1 1 d . . . . .
H12 H 0.519966 0.735618 0.221342 0.036 Uiso 1 1 calc R U . . .
C13 C 0.55001(4) 0.74868(17) 0.16725(7) 0.0330(4) Uani 1 1 d . . . . .
H13 H 0.536254 0.790453 0.140090 0.040 Uiso 1 1 calc R U . . .
C14 C 0.57988(5) 0.71906(19) 0.15898(7) 0.0367(4) Uani 1 1 d . . . . .
H14 H 0.586614 0.739541 0.125732 0.044 Uiso 1 1 calc R U . . .
C15 C 0.60001(4) 0.65966(17) 0.19899(7) 0.0313(4) Uani 1 1 d . . . . .
H15 H 0.620398 0.639316 0.192687 0.038 Uiso 1 1 calc R U . . .
C16 C 0.63343(4) 0.46606(14) 0.27386(6) 0.0224(3) Uani 1 1 d . . . . .
H16 H 0.632300 0.434673 0.238217 0.027 Uiso 1 1 calc R U . . .
C17 C 0.65376(4) 0.42273(14) 0.31610(6) 0.0209(3) Uani 1 1 d . . . . .
C18 C 0.67677(4) 0.32210(14) 0.31362(6) 0.0230(3) Uani 1 1 d . . . . .
C19 C 0.66896(4) 0.21593(15) 0.28124(7) 0.0302(4) Uani 1 1 d . . . . .
H19 H 0.649100 0.211356 0.260081 0.036 Uiso 1 1 calc R U . . .
C20 C 0.68975(5) 0.11731(17) 0.27954(9) 0.0414(5) Uani 1 1 d . . . . .
H20 H 0.684001 0.045642 0.257541 0.050 Uiso 1 1 calc R U . . .
C21 C 0.71867(5) 0.12298(19) 0.30961(9) 0.0450(5) Uani 1 1 d . . . . .
H21 H 0.732750 0.054630 0.308959 0.054 Uiso 1 1 calc R U . . .
C22 C 0.72718(5) 0.2282(2) 0.34074(8) 0.0418(5) Uani 1 1 d . . . . .
H22 H 0.747330 0.232871 0.360890 0.050 Uiso 1 1 calc R U . . .
C23 C 0.70643(4) 0.32756(18) 0.34282(7) 0.0315(4) Uani 1 1 d . . . . .
H23 H 0.712547 0.399650 0.364331 0.038 Uiso 1 1 calc R U . . .
C24 C 0.64741(3) 0.49757(13) 0.36223(6) 0.0189(3) Uani 1 1 d . . . . .
C25 C 0.65678(3) 0.50870(13) 0.41589(6) 0.0193(3) Uani 1 1 d . . . . .
C26 C 0.67837(4) 0.43079(14) 0.45264(6) 0.0197(3) Uani 1 1 d . . . . .
C27 C 0.67676(4) 0.29926(15) 0.44988(7) 0.0268(3) Uani 1 1 d . . . . .
H27 H 0.662306 0.259887 0.423058 0.032 Uiso 1 1 calc R U . . .
C28 C 0.69604(5) 0.22560(16) 0.48588(8) 0.0351(4) Uani 1 1 d . . . . .
H28 H 0.694477 0.136024 0.484130 0.042 Uiso 1 1 calc R U . . .
C29 C 0.71762(5) 0.28199(18) 0.52448(8) 0.0358(4) Uani 1 1 d . . . . .
H29 H 0.731116 0.231169 0.548712 0.043 Uiso 1 1 calc R U . . .
C30 C 0.71948(4) 0.41256(18) 0.52767(8) 0.0335(4) Uani 1 1 d . . . . .
H30 H 0.734348 0.451366 0.553992 0.040 Uiso 1 1 calc R U . . .
C31 C 0.69969(4) 0.48672(15) 0.49253(7) 0.0257(3) Uani 1 1 d . . . . .
H31 H 0.700634 0.576247 0.495587 0.031 Uiso 1 1 calc R U . . .
C32 C 0.63778(4) 0.60795(13) 0.43835(6) 0.0194(3) Uani 1 1 d . . . . .
H32 H 0.650236 0.671534 0.461730 0.023 Uiso 1 1 calc R U . . .
C33 C 0.61013(4) 0.54976(13) 0.46367(6) 0.0192(3) Uani 1 1 d . . . . .
H33 H 0.608974 0.455418 0.461328 0.023 Uiso 1 1 calc R U . . .
C34 C 0.60729(4) 0.60070(14) 0.51842(6) 0.0203(3) Uani 1 1 d . . . . .
C35 C 0.62937(4) 0.56141(15) 0.56538(6) 0.0222(3) Uani 1 1 d . . . . .
C36 C 0.64005(4) 0.43680(16) 0.57057(7) 0.0298(4) Uani 1 1 d . . . . .
H36 H 0.632102 0.375638 0.544478 0.036 Uiso 1 1 calc R U . . .
C37 C 0.66209(5) 0.40132(19) 0.61331(8) 0.0380(4) Uani 1 1 d . . . . .
H37 H 0.668868 0.315921 0.616680 0.046 Uiso 1 1 calc R U . . .
C38 C 0.67426(4) 0.4899(2) 0.65110(8) 0.0401(5) Uani 1 1 d . . . . .
H38 H 0.689486 0.465505 0.680207 0.048 Uiso 1 1 calc R U . . .
C39 C 0.66423(4) 0.6138(2) 0.64642(7) 0.0338(4) Uani 1 1 d . . . . .
H39 H 0.672668 0.674793 0.672229 0.041 Uiso 1 1 calc R U . . .
C40 C 0.64181(4) 0.64958(16) 0.60401(7) 0.0262(3) Uani 1 1 d . . . . .
H40 H 0.634886 0.734842 0.601256 0.031 Uiso 1 1 calc R U . . .
C41 C 0.58537(4) 0.69274(14) 0.51325(6) 0.0203(3) Uani 1 1 d . . . . .
C42 C 0.57238(4) 0.78670(14) 0.54617(6) 0.0218(3) Uani 1 1 d . . . . .
C43 C 0.57487(4) 0.79500(15) 0.60509(6) 0.0219(3) Uani 1 1 d . . . . .
C44 C 0.57128(4) 0.68712(16) 0.63592(7) 0.0261(3) Uani 1 1 d . . . . .
H44 H 0.568782 0.606579 0.619083 0.031 Uiso 1 1 calc R U . . .
C45 C 0.57135(4) 0.69747(17) 0.69101(7) 0.0312(4) Uani 1 1 d . . . . .
H45 H 0.568534 0.624142 0.711610 0.037 Uiso 1 1 calc R U . . .
C46 C 0.57552(4) 0.81439(18) 0.71614(7) 0.0337(4) Uani 1 1 d . . . . .
H46 H 0.575733 0.820892 0.753890 0.040 Uiso 1 1 calc R U . . .
C47 C 0.57935(4) 0.92136(17) 0.68615(7) 0.0316(4) Uani 1 1 d . . . . .
H47 H 0.582310 1.001361 0.703342 0.038 Uiso 1 1 calc R U . . .
C48 C 0.57889(4) 0.91198(15) 0.63096(7) 0.0262(3) Uani 1 1 d . . . . .
H48 H 0.581328 0.985993 0.610547 0.031 Uiso 1 1 calc R U . . .
C49 C 0.55450(4) 0.86298(14) 0.51052(6) 0.0226(3) Uani 1 1 d . . . . .
H49 H 0.543374 0.934187 0.520639 0.027 Uiso 1 1 calc R U . . .
C50 C 0.55445(4) 0.82202(14) 0.45451(6) 0.0202(3) Uani 1 1 d . . . . .
C51 C 0.53786(4) 0.89380(14) 0.40926(6) 0.0202(3) Uani 1 1 d . . . . .
C52 C 0.51662(4) 0.98791(15) 0.41817(7) 0.0264(3) Uani 1 1 d . . . . .
H52 H 0.512650 1.003272 0.453786 0.032 Uiso 1 1 calc R U . . .
C53 C 0.50122(4) 1.05936(16) 0.37630(7) 0.0300(4) Uani 1 1 d . . . . .
H53 H 0.486958 1.122972 0.383338 0.036 Uiso 1 1 calc R U . . .
C54 C 0.50673(4) 1.03753(15) 0.32429(7) 0.0275(3) Uani 1 1 d . . . . .
H54 H 0.496084 1.085523 0.295413 0.033 Uiso 1 1 calc R U . . .
C55 C 0.52776(4) 0.94577(15) 0.31436(7) 0.0255(3) Uani 1 1 d . . . . .
H55 H 0.531787 0.931651 0.278686 0.031 Uiso 1 1 calc R U . . .
C56 C 0.54299(4) 0.87434(15) 0.35629(7) 0.0232(3) Uani 1 1 d . . . . .
H56 H 0.557207 0.810887 0.348870 0.028 Uiso 1 1 calc R U . . .
C57 C 0.57278(4) 0.71595(14) 0.45659(6) 0.0194(3) Uani 1 1 d . . . . .
C58 C 0.58585(4) 0.61894(13) 0.42148(6) 0.0188(3) Uani 1 1 d . . . . .
C59 C 0.56179(4) 0.53376(14) 0.38967(6) 0.0197(3) Uani 1 1 d . . . . .
C60 C 0.53052(4) 0.56737(14) 0.37920(6) 0.0223(3) Uani 1 1 d . . . . .
H60 H 0.523896 0.645515 0.392338 0.027 Uiso 1 1 calc R U . . .
C61 C 0.50894(4) 0.48790(16) 0.34979(7) 0.0281(3) Uani 1 1 d . . . . .
H61 H 0.487836 0.513032 0.342469 0.034 Uiso 1 1 calc R U . . .
C62 C 0.51796(4) 0.37259(16) 0.33111(7) 0.0317(4) Uani 1 1 d . . . . .
H62 H 0.503223 0.318774 0.310800 0.038 Uiso 1 1 calc R U . . .
C63 C 0.54875(4) 0.33662(16) 0.34240(7) 0.0309(4) Uani 1 1 d . . . . .
H63 H 0.555058 0.256770 0.330439 0.037 Uiso 1 1 calc R U . . .
C64 C 0.57045(4) 0.41610(15) 0.37100(7) 0.0242(3) Uani 1 1 d . . . . .
H64 H 0.591520 0.390360 0.378042 0.029 Uiso 1 1 calc R U . . .
C71 C 0.70905(4) 0.14732(15) -0.03516(7) 0.0278(3) Uani 1 1 d . . . . .
H71 H 0.690791 0.105321 -0.051304 0.033 Uiso 1 1 calc R U . . .
C72 C 0.71909(4) 0.15340(15) 0.01974(7) 0.0259(3) Uani 1 1 d . . . . .
C73 C 0.70520(4) 0.08502(15) 0.06124(7) 0.0269(3) Uani 1 1 d . . . . .
C74 C 0.67330(5) 0.06430(18) 0.05530(8) 0.0361(4) Uani 1 1 d . . . . .
H74 H 0.660487 0.095316 0.024267 0.043 Uiso 1 1 calc R U . . .
C75 C 0.66009(6) -0.0008(2) 0.09397(10) 0.0482(5) Uani 1 1 d . . . . .
H75 H 0.638342 -0.014605 0.089173 0.058 Uiso 1 1 calc R U . . .
C76 C 0.67840(6) -0.04589(19) 0.13967(9) 0.0500(6) Uani 1 1 d . . . . .
H76 H 0.669298 -0.089351 0.166548 0.060 Uiso 1 1 calc R U . . .
C77 C 0.71000(6) -0.02696(19) 0.14569(9) 0.0472(5) Uani 1 1 d . . . . .
H77 H 0.722721 -0.057814 0.176864 0.057 Uiso 1 1 calc R U . . .
C78 C 0.72332(5) 0.03655(16) 0.10671(8) 0.0357(4) Uani 1 1 d . . . . .
H78 H 0.745173 0.047210 0.111072 0.043 Uiso 1 1 calc R U . . .
C79 C 0.74683(4) 0.23218(15) 0.02652(7) 0.0249(3) Uani 1 1 d . . . . .
C80 C 0.76941(4) 0.28519(15) 0.06468(7) 0.0259(3) Uani 1 1 d . . . . .
C81 C 0.77260(4) 0.28157(15) 0.12351(7) 0.0251(3) Uani 1 1 d . . . . .
C82 C 0.74704(4) 0.29762(16) 0.15036(7) 0.0284(4) Uani 1 1 d . . . . .
H82 H 0.727365 0.316652 0.130470 0.034 Uiso 1 1 calc R U . . .
C83 C 0.75008(5) 0.28608(17) 0.20571(8) 0.0334(4) Uani 1 1 d . . . . .
H83 H 0.732547 0.296954 0.223708 0.040 Uiso 1 1 calc R U . . .
C84 C 0.77881(5) 0.25856(18) 0.23488(7) 0.0357(4) Uani 1 1 d . . . . .
H84 H 0.780845 0.248327 0.272780 0.043 Uiso 1 1 calc R U . . .
C85 C 0.80450(5) 0.24604(19) 0.20880(8) 0.0376(4) Uani 1 1 d . . . . .
H85 H 0.824192 0.228039 0.228832 0.045 Uiso 1 1 calc R U . . .
C86 C 0.80151(4) 0.25969(17) 0.15374(8) 0.0319(4) Uani 1 1 d . . . . .
H86 H 0.819354 0.254124 0.136205 0.038 Uiso 1 1 calc R U . . .
C91 C 0.5524(2) 0.2393(10) 0.5090(4) 0.092(3) Uani 0.5 1 d . U P A -1
H91A H 0.552453 0.226065 0.470404 0.137 Uiso 0.5 1 calc R U P A -1
H91B H 0.537431 0.181750 0.521787 0.137 Uiso 0.5 1 calc R U P A -1
H91C H 0.573121 0.222477 0.528432 0.137 Uiso 0.5 1 calc R U P A -1
C92 C 0.5442(2) 0.3628(10) 0.5179(4) 0.093(3) Uani 0.5 1 d . U P A -1
H92 H 0.558229 0.421244 0.536940 0.112 Uiso 0.5 1 calc R U P A -1
C93 C 0.5121(2) 0.3979(10) 0.4958(3) 0.084(3) Uani 0.5 1 d . U P A -1
H93A H 0.497572 0.343805 0.512465 0.101 Uiso 0.5 1 calc R U P A -1
H93B H 0.508719 0.380949 0.456622 0.101 Uiso 0.5 1 calc R U P A -1
C96 C 0.4654(3) 0.7205(11) 0.4968(5) 0.116(5) Uani 0.5 1 d . U P A -1
H96A H 0.443261 0.737718 0.486539 0.174 Uiso 0.5 1 calc R U P A -1
H96B H 0.477449 0.777654 0.477059 0.174 Uiso 0.5 1 calc R U P A -1
H96C H 0.471140 0.734097 0.535487 0.174 Uiso 0.5 1 calc R U P A -1
C95 C 0.4724(2) 0.5813(8) 0.4828(3) 0.080(3) Uani 0.5 1 d . U P A -1
H95A H 0.457226 0.525118 0.496804 0.096 Uiso 0.5 1 calc R U P A -1
H95B H 0.469610 0.571624 0.443186 0.096 Uiso 0.5 1 calc R U P A -1
C94 C 0.50437(19) 0.5410(8) 0.5056(2) 0.072(2) Uani 0.5 1 d . U P A -1
H94A H 0.507429 0.556939 0.544777 0.086 Uiso 0.5 1 calc R U P A -1
H94B H 0.519343 0.594497 0.489721 0.086 Uiso 0.5 1 calc R U P A -1

loop_
_atom_site_aniso_label
_atom_site_aniso_U_11
_atom_site_aniso_U_22
_atom_site_aniso_U_33
_atom_site_aniso_U_23
_atom_site_aniso_U_13
_atom_site_aniso_U_12
C1 0.0179(7) 0.0167(7) 0.0189(7) -0.0004(5) 0.0022(6) 0.0007(5)
C2 0.0145(7) 0.0187(7) 0.0257(8) 0.0014(6) 0.0008(6) 0.0008(5)
C3 0.0218(8) 0.0217(7) 0.0254(8) 0.0002(6) -0.0006(6) -0.0016(6)
C4 0.0321(9) 0.0209(8) 0.0347(9) -0.0062(7) 0.0002(7) -0.0026(7)
C5 0.0387(10) 0.0164(7) 0.0447(11) 0.0040(7) -0.0032(8) -0.0045(7)
C6 0.0342(9) 0.0248(8) 0.0312(9) 0.0071(7) -0.0038(7) -0.0067(7)
C7 0.0239(8) 0.0217(7) 0.0247(8) 0.0010(6) -0.0005(6) -0.0024(6)
C8 0.0190(7) 0.0163(6) 0.0219(8) 0.0009(5) 0.0038(6) 0.0006(6)
C9 0.0220(7) 0.0203(7) 0.0205(8) -0.0013(6) 0.0037(6) 0.0002(6)
C10 0.0256(8) 0.0188(7) 0.0204(8) -0.0032(6) 0.0008(6) -0.0002(6)
C11 0.0277(8) 0.0275(8) 0.0239(8) -0.0039(6) 0.0041(7) 0.0019(7)
C12 0.0264(8) 0.0324(9) 0.0307(9) -0.0036(7) -0.0006(7) 0.0052(7)
C13 0.0361(10) 0.0313(9) 0.0282(9) 0.0026(7) -0.0068(7) 0.0053(7)
C14 0.0424(11) 0.0436(10) 0.0243(9) 0.0101(8) 0.0054(8) 0.0050(9)
C15 0.0290(9) 0.0392(9) 0.0266(9) 0.0052(7) 0.0065(7) 0.0062(7)
C16 0.0242(8) 0.0212(7) 0.0220(8) -0.0037(6) 0.0039(6) 0.0005(6)
C17 0.0216(7) 0.0200(7) 0.0218(8) -0.0021(6) 0.0060(6) -0.0004(6)
C18 0.0271(8) 0.0213(7) 0.0223(8) 0.0021(6) 0.0089(6) 0.0035(6)
C19 0.0361(10) 0.0239(8) 0.0330(9) -0.0017(7) 0.0131(8) 0.0001(7)
C20 0.0589(13) 0.0224(8) 0.0481(12) -0.0017(8) 0.0252(10) 0.0071(8)
C21 0.0572(13) 0.0361(10) 0.0467(12) 0.0134(9) 0.0243(10) 0.0265(10)
C22 0.0368(11) 0.0597(13) 0.0296(10) 0.0080(9) 0.0073(8) 0.0219(10)
C23 0.0281(9) 0.0396(9) 0.0274(9) -0.0023(7) 0.0058(7) 0.0076(7)
C24 0.0182(7) 0.0158(6) 0.0228(8) -0.0001(6) 0.0035(6) -0.0008(5)
C25 0.0168(7) 0.0169(6) 0.0243(8) 0.0008(6) 0.0034(6) -0.0012(6)
C26 0.0188(7) 0.0194(7) 0.0215(8) 0.0016(6) 0.0051(6) 0.0017(6)
C27 0.0296(9) 0.0219(7) 0.0280(9) 0.0004(6) 0.0012(7) 0.0004(7)
C28 0.0456(11) 0.0223(8) 0.0368(10) 0.0057(7) 0.0040(8) 0.0073(7)
C29 0.0362(10) 0.0384(10) 0.0313(9) 0.0107(8) -0.0002(8) 0.0157(8)
C30 0.0256(9) 0.0402(10) 0.0320(10) 0.0024(8) -0.0052(7) 0.0008(7)
C31 0.0231(8) 0.0234(7) 0.0299(9) 0.0012(6) 0.0010(7) -0.0001(6)
C32 0.0209(7) 0.0162(6) 0.0207(7) -0.0009(5) 0.0013(6) 0.0008(6)
C33 0.0215(7) 0.0151(6) 0.0209(8) 0.0001(5) 0.0032(6) 0.0015(5)
C34 0.0232(7) 0.0173(7) 0.0205(8) 0.0014(6) 0.0037(6) -0.0001(6)
C35 0.0213(7) 0.0263(8) 0.0199(7) 0.0039(6) 0.0062(6) 0.0024(6)
C36 0.0339(9) 0.0280(8) 0.0283(9) 0.0064(7) 0.0076(7) 0.0054(7)
C37 0.0376(10) 0.0391(10) 0.0387(11) 0.0179(8) 0.0101(8) 0.0142(8)
C38 0.0270(9) 0.0635(13) 0.0295(10) 0.0173(9) 0.0028(7) 0.0079(9)
C39 0.0252(8) 0.0532(11) 0.0227(9) 0.0002(8) 0.0023(7) -0.0011(8)
C40 0.0220(8) 0.0336(8) 0.0234(8) 0.0004(7) 0.0046(6) 0.0020(7)
C41 0.0217(7) 0.0195(7) 0.0200(7) 0.0002(6) 0.0039(6) -0.0010(6)
C42 0.0219(7) 0.0215(7) 0.0224(8) -0.0020(6) 0.0047(6) 0.0002(6)
C43 0.0193(7) 0.0254(7) 0.0211(8) -0.0002(6) 0.0038(6) 0.0046(6)
C44 0.0269(8) 0.0252(8) 0.0262(8) -0.0002(6) 0.0040(7) 0.0020(6)
C45 0.0307(9) 0.0355(9) 0.0278(9) 0.0083(7) 0.0055(7) 0.0011(7)
C46 0.0367(10) 0.0446(10) 0.0194(8) -0.0001(7) 0.0020(7) 0.0020(8)
C47 0.0379(10) 0.0321(9) 0.0240(9) -0.0066(7) 0.0019(7) 0.0032(7)
C48 0.0295(8) 0.0248(8) 0.0240(8) -0.0001(6) 0.0030(7) 0.0026(6)
C49 0.0235(8) 0.0208(7) 0.0237(8) -0.0017(6) 0.0041(6) 0.0038(6)
C50 0.0188(7) 0.0197(7) 0.0224(8) -0.0016(6) 0.0035(6) -0.0002(6)
C51 0.0183(7) 0.0182(7) 0.0234(8) -0.0007(6) 0.0010(6) -0.0011(6)
C52 0.0264(8) 0.0273(8) 0.0255(8) -0.0021(6) 0.0042(7) 0.0062(7)
C53 0.0282(9) 0.0265(8) 0.0342(10) -0.0003(7) 0.0009(7) 0.0089(7)
C54 0.0293(9) 0.0230(7) 0.0279(8) 0.0027(6) -0.0040(7) 0.0032(7)
C55 0.0271(8) 0.0267(8) 0.0216(8) -0.0011(6) 0.0001(6) -0.0001(6)
C56 0.0200(7) 0.0237(7) 0.0254(8) -0.0034(6) 0.0018(6) 0.0021(6)
C57 0.0194(7) 0.0187(7) 0.0204(7) -0.0012(6) 0.0031(6) -0.0011(6)
C58 0.0206(7) 0.0173(7) 0.0185(7) -0.0006(5) 0.0031(6) 0.0005(6)
C59 0.0232(8) 0.0186(7) 0.0175(7) 0.0007(5) 0.0037(6) -0.0033(6)
C60 0.0237(8) 0.0192(7) 0.0240(8) 0.0006(6) 0.0038(6) -0.0006(6)
C61 0.0258(8) 0.0272(8) 0.0302(9) 0.0035(7) 0.0003(7) -0.0029(7)
C62 0.0336(9) 0.0284(8) 0.0318(9) -0.0065(7) 0.0001(7) -0.0102(7)
C63 0.0357(10) 0.0241(8) 0.0339(9) -0.0081(7) 0.0086(8) -0.0031(7)
C64 0.0256(8) 0.0217(7) 0.0262(8) -0.0024(6) 0.0064(6) -0.0010(6)
C71 0.0242(8) 0.0263(8) 0.0323(9) -0.0025(7) 0.0020(7) -0.0017(6)
C72 0.0244(8) 0.0233(7) 0.0301(9) -0.0018(6) 0.0041(7) 0.0027(6)
C73 0.0321(9) 0.0193(7) 0.0298(9) -0.0038(6) 0.0065(7) -0.0006(6)
C74 0.0324(10) 0.0366(9) 0.0397(11) -0.0022(8) 0.0069(8) -0.0011(8)
C75 0.0457(12) 0.0431(11) 0.0613(15) -0.0065(10) 0.0263(11) -0.0095(10)
C76 0.0791(17) 0.0341(10) 0.0422(12) -0.0029(9) 0.0263(12) -0.0154(11)
C77 0.0736(16) 0.0319(10) 0.0344(11) 0.0061(8) 0.0026(10) -0.0119(10)
C78 0.0451(11) 0.0234(8) 0.0370(10) 0.0023(7) 0.0009(8) -0.0026(8)
C79 0.0244(8) 0.0216(7) 0.0290(9) -0.0004(6) 0.0048(7) 0.0029(6)
C80 0.0243(8) 0.0233(7) 0.0301(9) -0.0010(6) 0.0037(7) 0.0035(6)
C81 0.0261(8) 0.0212(7) 0.0277(9) -0.0036(6) 0.0028(7) 0.0000(6)
C82 0.0255(8) 0.0280(8) 0.0316(9) -0.0023(7) 0.0038(7) 0.0000(7)
C83 0.0357(10) 0.0327(9) 0.0338(10) -0.0038(7) 0.0115(8) -0.0003(7)
C84 0.0456(11) 0.0356(9) 0.0254(9) -0.0018(7) 0.0037(8) 0.0002(8)
C85 0.0347(10) 0.0428(10) 0.0330(10) -0.0036(8) -0.0033(8) 0.0059(8)
C86 0.0256(9) 0.0352(9) 0.0346(10) -0.0063(7) 0.0038(7) 0.0008(7)
C91 0.132(8) 0.087(6) 0.051(4) -0.015(4) -0.002(5) -0.044(6)
C92 0.112(6) 0.104(6) 0.060(4) 0.022(4) -0.001(4) -0.039(5)
C93 0.070(5) 0.133(7) 0.049(4) 0.024(4) 0.007(4) -0.054(5)
C96 0.153(10) 0.100(8) 0.111(8) -0.056(7) 0.070(8) -0.070(8)
C95 0.087(5) 0.105(6) 0.051(4) -0.018(4) 0.025(4) -0.069(5)
C94 0.083(5) 0.105(5) 0.028(2) -0.007(3) 0.011(3) -0.071(4)

loop_
_atom_type_symbol
_atom_type_description
_atom_type_scat_dispersion_real
_atom_type_scat_dispersion_imag
_atom_type_scat_source
C C 0.0181 0.0091 'International Tables Vol C Tables 4.2.6.8 and 6.1.1.4'
H H 0.0000 0.0000 'International Tables Vol C Tables 4.2.6.8 and 6.1.1.4'

loop_
_geom_angle_atom_site_label_1
_geom_angle_atom_site_label_2
_geom_angle_atom_site_label_3
_geom_angle
_geom_angle_site_symmetry_1
_geom_angle_site_symmetry_3
_geom_angle_publ_flag
C8 C1 C2 115.52(13) . . ?
C8 C1 C32 101.54(11) . . ?
C2 C1 C32 116.01(12) . . ?
C8 C1 C58 116.05(12) . . ?
C2 C1 C58 116.01(12) . . ?
C32 C1 C58 87.49(10) . . ?
C3 C2 C7 117.86(14) . . ?
C3 C2 C1 120.77(14) . . ?
C7 C2 C1 121.37(14) . . ?
C2 C3 C4 120.86(16) . . ?
C2 C3 H3 119.6 . . ?
C4 C3 H3 119.6 . . ?
C5 C4 C3 120.36(16) . . ?
C5 C4 H4 119.8 . . ?
C3 C4 H4 119.8 . . ?
C4 C5 C6 119.36(15) . . ?
C4 C5 H5 120.3 . . ?
C6 C5 H5 120.3 . . ?
C5 C6 C7 120.47(17) . . ?
C5 C6 H6 119.8 . . ?
C7 C6 H6 119.8 . . ?
C6 C7 C2 121.01(16) . . ?
C6 C7 H7 119.5 . . ?
C2 C7 H7 119.5 . . ?
C9 C8 C24 107.46(13) . . ?
C9 C8 C1 142.90(14) . . ?
C24 C8 C1 109.63(13) . . ?
C8 C9 C16 106.92(13) . . ?
C8 C9 C10 133.15(14) . . ?
C16 C9 C10 119.84(14) . . ?
C11 C10 C15 118.00(15) . . ?
C11 C10 C9 123.49(15) . . ?
C15 C10 C9 118.49(15) . . ?
C12 C11 C10 120.50(16) . . ?
C12 C11 H11 119.7 . . ?
C10 C11 H11 119.7 . . ?
C13 C12 C11 121.05(17) . . ?
C13 C12 H12 119.5 . . ?
C11 C12 H12 119.5 . . ?
C12 C13 C14 118.99(16) . . ?
C12 C13 H13 120.5 . . ?
C14 C13 H13 120.5 . . ?
C13 C14 C15 120.32(17) . . ?
C13 C14 H14 119.8 . . ?
C15 C14 H14 119.8 . . ?
C14 C15 C10 121.10(17) . . ?
C14 C15 H15 119.4 . . ?
C10 C15 H15 119.4 . . ?
C17 C16 C9 112.28(14) . . ?
C17 C16 H16 123.9 . . ?
C9 C16 H16 123.9 . . ?
C16 C17 C24 105.04(13) . . ?
C16 C17 C18 125.63(14) . . ?
C24 C17 C18 129.32(15) . . ?
C23 C18 C19 117.96(16) . . ?
C23 C18 C17 122.36(15) . . ?
C19 C18 C17 119.68(16) . . ?
C20 C19 C18 121.07(19) . . ?
C20 C19 H19 119.5 . . ?
C18 C19 H19 119.5 . . ?
C21 C20 C19 120.15(19) . . ?
C21 C20 H20 119.9 . . ?
C19 C20 H20 119.9 . . ?
C20 C21 C22 119.82(17) . . ?
C20 C21 H21 120.1 . . ?
C22 C21 H21 120.1 . . ?
C21 C22 C23 120.4(2) . . ?
C21 C22 H22 119.8 . . ?
C23 C22 H22 119.8 . . ?
C22 C23 C18 120.53(18) . . ?
C22 C23 H23 119.7 . . ?
C18 C23 H23 119.7 . . ?
C25 C24 C17 140.41(14) . . ?
C25 C24 C8 111.27(13) . . ?
C17 C24 C8 108.29(13) . . ?
C24 C25 C26 130.44(14) . . ?
C24 C25 C32 109.40(13) . . ?
C26 C25 C32 119.61(13) . . ?
C27 C26 C31 118.80(15) . . ?
C27 C26 C25 120.27(15) . . ?
C31 C26 C25 120.85(14) . . ?
C28 C27 C26 120.53(16) . . ?
C28 C27 H27 119.7 . . ?
C26 C27 H27 119.7 . . ?
C27 C28 C29 120.22(16) . . ?
C27 C28 H28 119.9 . . ?
C29 C28 H28 119.9 . . ?
C30 C29 C28 119.86(16) . . ?
C30 C29 H29 120.1 . . ?
C28 C29 H29 120.1 . . ?
C29 C30 C31 120.09(17) . . ?
C29 C30 H30 120.0 . . ?
C31 C30 H30 120.0 . . ?
C30 C31 C26 120.46(15) . . ?
C30 C31 H31 119.8 . . ?
C26 C31 H31 119.8 . . ?
C25 C32 C33 112.22(12) . . ?
C25 C32 C1 107.97(12) . . ?
C33 C32 C1 92.03(11) . . ?
C25 C32 H32 114.2 . . ?
C33 C32 H32 114.2 . . ?
C1 C32 H32 114.2 . . ?
C34 C33 C58 108.42(12) . . ?
C34 C33 C32 113.70(12) . . ?
C58 C33 C32 91.52(11) . . ?
C34 C33 H33 113.7 . . ?
C58 C33 H33 113.7 . . ?
C32 C33 H33 113.7 . . ?
C41 C34 C35 130.51(15) . . ?
C41 C34 C33 108.67(13) . . ?
C35 C34 C33 120.23(13) . . ?
C36 C35 C40 118.24(16) . . ?
C36 C35 C34 120.79(15) . . ?
C40 C35 C34 120.82(14) . . ?
C37 C36 C35 120.81(18) . . ?
C37 C36 H36 119.6 . . ?
C35 C36 H36 119.6 . . ?
C38 C37 C36 120.21(18) . . ?
C38 C37 H37 119.9 . . ?
C36 C37 H37 119.9 . . ?
C39 C38 C37 119.89(17) . . ?
C39 C38 H38 120.1 . . ?
C37 C38 H38 120.1 . . ?
C38 C39 C40 120.14(18) . . ?
C38 C39 H39 119.9 . . ?
C40 C39 H39 119.9 . . ?
C39 C40 C35 120.71(17) . . ?
C39 C40 H40 119.6 . . ?
C35 C40 H40 119.6 . . ?
C34 C41 C42 139.46(15) . . ?
C34 C41 C57 111.80(14) . . ?
C42 C41 C57 108.32(13) . . ?
C49 C42 C41 105.20(14) . . ?
C49 C42 C43 125.29(14) . . ?
C41 C42 C43 129.29(14) . . ?
C48 C43 C44 118.70(15) . . ?
C48 C43 C42 120.49(14) . . ?
C44 C43 C42 120.69(14) . . ?
C45 C44 C43 120.22(16) . . ?
C45 C44 H44 119.9 . . ?
C43 C44 H44 119.9 . . ?
C46 C45 C44 120.35(16) . . ?
C46 C45 H45 119.8 . . ?
C44 C45 H45 119.8 . . ?
C47 C46 C45 119.91(16) . . ?
C47 C46 H46 120.0 . . ?
C45 C46 H46 120.0 . . ?
C46 C47 C48 120.06(16) . . ?
C46 C47 H47 120.0 . . ?
C48 C47 H47 120.0 . . ?
C47 C48 C43 120.75(16) . . ?
C47 C48 H48 119.6 . . ?
C43 C48 H48 119.6 . . ?
C42 C49 C50 112.08(14) . . ?
C42 C49 H49 124.0 . . ?
C50 C49 H49 124.0 . . ?
C57 C50 C51 132.11(15) . . ?
C57 C50 C49 106.45(14) . . ?
C51 C50 C49 121.40(13) . . ?
C56 C51 C52 117.28(15) . . ?
C56 C51 C50 122.22(14) . . ?
C52 C51 C50 120.48(15) . . ?
C53 C52 C51 121.65(16) . . ?
C53 C52 H52 119.2 . . ?
C51 C52 H52 119.2 . . ?
C54 C53 C52 119.68(16) . . ?
C54 C53 H53 120.2 . . ?
C52 C53 H53 120.2 . . ?
C53 C54 C55 119.90(15) . . ?
C53 C54 H54 120.0 . . ?
C55 C54 H54 120.0 . . ?
C54 C55 C56 120.19(16) . . ?
C54 C55 H55 119.9 . . ?
C56 C55 H55 119.9 . . ?
C55 C56 C51 121.29(15) . . ?
C55 C56 H56 119.4 . . ?
C51 C56 H56 119.4 . . ?
C50 C57 C41 107.87(13) . . ?
C50 C57 C58 142.68(15) . . ?
C41 C57 C58 109.36(12) . . ?
C57 C58 C59 114.71(13) . . ?
C57 C58 C33 101.29(12) . . ?
C59 C58 C33 115.29(12) . . ?
C57 C58 C1 116.31(12) . . ?
C59 C58 C1 116.84(12) . . ?
C33 C58 C1 88.29(11) . . ?
C60 C59 C64 117.78(14) . . ?
C60 C59 C58 121.96(13) . . ?
C64 C59 C58 120.24(14) . . ?
C61 C60 C59 120.88(15) . . ?
C61 C60 H60 119.6 . . ?
C59 C60 H60 119.6 . . ?
C62 C61 C60 120.56(16) . . ?
C62 C61 H61 119.7 . . ?
C60 C61 H61 119.7 . . ?
C61 C62 C63 119.16(16) . . ?
C61 C62 H62 120.4 . . ?
C63 C62 H62 120.4 . . ?
C62 C63 C64 120.59(16) . . ?
C62 C63 H63 119.7 . . ?
C64 C63 H63 119.7 . . ?
C63 C64 C59 121.00(16) . . ?
C63 C64 H64 119.5 . . ?
C59 C64 H64 119.5 . . ?
C72 C71 C80 110.36(15) . 7_655 ?
C72 C71 H71 124.8 . . ?
C80 C71 H71 124.8 7_655 . ?
C71 C72 C79 106.26(15) . . ?
C71 C72 C73 125.43(16) . . ?
C79 C72 C73 128.17(16) . . ?
C78 C73 C74 118.04(17) . . ?
C78 C73 C72 121.39(17) . . ?
C74 C73 C72 120.55(17) . . ?
C75 C74 C73 120.9(2) . . ?
C75 C74 H74 119.6 . . ?
C73 C74 H74 119.6 . . ?
C74 C75 C76 120.3(2) . . ?
C74 C75 H75 119.8 . . ?
C76 C75 H75 119.8 . . ?
C77 C76 C75 119.2(2) . . ?
C77 C76 H76 120.4 . . ?
C75 C76 H76 120.4 . . ?
C76 C77 C78 120.6(2) . . ?
C76 C77 H77 119.7 . . ?
C78 C77 H77 119.7 . . ?
C77 C78 C73 120.9(2) . . ?
C77 C78 H78 119.5 . . ?
C73 C78 H78 119.5 . . ?
C80 C79 C79 108.63(18) . 7_655 ?
C80 C79 C72 143.54(16) . . ?
C79 C79 C72 107.83(18) 7_655 . ?
C79 C80 C71 106.82(15) . 7_655 ?
C79 C80 C81 129.81(16) . . ?
C71 C80 C81 123.35(15) 7_655 . ?
C86 C81 C82 118.68(16) . . ?
C86 C81 C80 120.05(16) . . ?
C82 C81 C80 121.27(16) . . ?
C83 C82 C81 120.56(17) . . ?
C83 C82 H82 119.7 . . ?
C81 C82 H82 119.7 . . ?
C82 C83 C84 119.84(18) . . ?
C82 C83 H83 120.1 . . ?
C84 C83 H83 120.1 . . ?
C85 C84 C83 120.05(18) . . ?
C85 C84 H84 120.0 . . ?
C83 C84 H84 120.0 . . ?
C86 C85 C84 120.00(18) . . ?
C86 C85 H85 120.0 . . ?
C84 C85 H85 120.0 . . ?
C85 C86 C81 120.75(18) . . ?
C85 C86 H86 119.6 . . ?
C81 C86 H86 119.6 . . ?
C92 C91 H91A 109.5 . . ?
C92 C91 H91B 109.5 . . ?
H91A C91 H91B 109.5 . . ?
C92 C91 H91C 109.5 . . ?
H91A C91 H91C 109.5 . . ?
H91B C91 H91C 109.5 . . ?
C91 C92 C93 115.5(9) . . ?
C91 C92 H92 122.2 . . ?
C93 C92 H92 122.2 . . ?
C92 C93 C94 113.2(9) . . ?
C92 C93 H93A 108.9 . . ?
C94 C93 H93A 108.9 . . ?
C92 C93 H93B 108.9 . . ?
C94 C93 H93B 108.9 . . ?
H93A C93 H93B 107.7 . . ?
C95 C96 H96A 109.5 . . ?
C95 C96 H96B 109.5 . . ?
H96A C96 H96B 109.5 . . ?
C95 C96 H96C 109.5 . . ?
H96A C96 H96C 109.5 . . ?
H96B C96 H96C 109.5 . . ?
C94 C95 C96 112.7(8) . . ?
C94 C95 H95A 109.1 . . ?
C96 C95 H95A 109.1 . . ?
C94 C95 H95B 109.1 . . ?
C96 C95 H95B 109.1 . . ?
H95A C95 H95B 107.8 . . ?
C95 C94 C93 115.0(5) . . ?
C95 C94 H94A 108.5 . . ?
C93 C94 H94A 108.5 . . ?
C95 C94 H94B 108.5 . . ?
C93 C94 H94B 108.5 . . ?
H94A C94 H94B 107.5 . . ?

loop_
_geom_bond_atom_site_label_1
_geom_bond_atom_site_label_2
_geom_bond_distance
_geom_bond_site_symmetry_2
_geom_bond_publ_flag
C1 C8 1.513(2) . ?
C1 C2 1.5190(19) . ?
C1 C32 1.572(2) . ?
C1 C58 1.675(2) . ?
C2 C3 1.394(2) . ?
C2 C7 1.398(2) . ?
C3 C4 1.395(2) . ?
C3 H3 0.9500 . ?
C4 C5 1.382(3) . ?
C4 H4 0.9500 . ?
C5 C6 1.382(3) . ?
C5 H5 0.9500 . ?
C6 C7 1.387(2) . ?
C6 H6 0.9500 . ?
C7 H7 0.9500 . ?
C8 C9 1.372(2) . ?
C8 C24 1.476(2) . ?
C9 C16 1.467(2) . ?
C9 C10 1.478(2) . ?
C10 C11 1.390(2) . ?
C10 C15 1.400(2) . ?
C11 C12 1.390(2) . ?
C11 H11 0.9500 . ?
C12 C13 1.381(3) . ?
C12 H12 0.9500 . ?
C13 C14 1.385(3) . ?
C13 H13 0.9500 . ?
C14 C15 1.386(3) . ?
C14 H14 0.9500 . ?
C15 H15 0.9500 . ?
C16 C17 1.361(2) . ?
C16 H16 0.9500 . ?
C17 C24 1.463(2) . ?
C17 C18 1.470(2) . ?
C18 C23 1.393(2) . ?
C18 C19 1.399(2) . ?
C19 C20 1.386(3) . ?
C19 H19 0.9500 . ?
C20 C21 1.375(3) . ?
C20 H20 0.9500 . ?
C21 C22 1.380(3) . ?
C21 H21 0.9500 . ?
C22 C23 1.393(3) . ?
C22 H22 0.9500 . ?
C23 H23 0.9500 . ?
C24 C25 1.356(2) . ?
C25 C26 1.472(2) . ?
C25 C32 1.497(2) . ?
C26 C27 1.393(2) . ?
C26 C31 1.396(2) . ?
C27 C28 1.383(2) . ?
C27 H27 0.9500 . ?
C28 C29 1.385(3) . ?
C28 H28 0.9500 . ?
C29 C30 1.384(3) . ?
C29 H29 0.9500 . ?
C30 C31 1.385(2) . ?
C30 H30 0.9500 . ?
C31 H31 0.9500 . ?
C32 C33 1.568(2) . ?
C32 H32 1.0000 . ?
C33 C34 1.499(2) . ?
C33 C58 1.567(2) . ?
C33 H33 1.0000 . ?
C34 C41 1.357(2) . ?
C34 C35 1.471(2) . ?
C35 C36 1.397(2) . ?
C35 C40 1.398(2) . ?
C36 C37 1.386(3) . ?
C36 H36 0.9500 . ?
C37 C38 1.384(3) . ?
C37 H37 0.9500 . ?
C38 C39 1.381(3) . ?
C38 H38 0.9500 . ?
C39 C40 1.391(2) . ?
C39 H39 0.9500 . ?
C40 H40 0.9500 . ?
C41 C42 1.458(2) . ?
C41 C57 1.471(2) . ?
C42 C49 1.364(2) . ?
C42 C43 1.472(2) . ?
C43 C48 1.396(2) . ?
C43 C44 1.400(2) . ?
C44 C45 1.389(2) . ?
C44 H44 0.9500 . ?
C45 C46 1.388(3) . ?
C45 H45 0.9500 . ?
C46 C47 1.383(3) . ?
C46 H46 0.9500 . ?
C47 C48 1.388(2) . ?
C47 H47 0.9500 . ?
C48 H48 0.9500 . ?
C49 C50 1.473(2) . ?
C49 H49 0.9500 . ?
C50 C57 1.374(2) . ?
C50 C51 1.468(2) . ?
C51 C56 1.397(2) . ?
C51 C52 1.399(2) . ?
C52 C53 1.387(2) . ?
C52 H52 0.9500 . ?
C53 C54 1.382(3) . ?
C53 H53 0.9500 . ?
C54 C55 1.382(2) . ?
C54 H54 0.9500 . ?
C55 C56 1.386(2) . ?
C55 H55 0.9500 . ?
C56 H56 0.9500 . ?
C57 C58 1.517(2) . ?
C58 C59 1.519(2) . ?
C59 C60 1.397(2) . ?
C59 C64 1.401(2) . ?
C60 C61 1.392(2) . ?
C60 H60 0.9500 . ?
C61 C62 1.384(2) . ?
C61 H61 0.9500 . ?
C62 C63 1.385(3) . ?
C62 H62 0.9500 . ?
C63 C64 1.386(2) . ?
C63 H63 0.9500 . ?
C64 H64 0.9500 . ?
C71 C72 1.388(2) . ?
C71 C80 1.464(2) 7_655 ?
C71 H71 0.9500 . ?
C72 C79 1.458(2) . ?
C72 C73 1.470(2) . ?
C73 C78 1.390(3) . ?
C73 C74 1.395(3) . ?
C74 C75 1.383(3) . ?
C74 H74 0.9500 . ?
C75 C76 1.386(3) . ?
C75 H75 0.9500 . ?
C76 C77 1.379(4) . ?
C76 H76 0.9500 . ?
C77 C78 1.383(3) . ?
C77 H77 0.9500 . ?
C78 H78 0.9500 . ?
C79 C80 1.390(2) . ?
C79 C79 1.450(3) 7_655 ?
C80 C81 1.465(2) . ?
C81 C86 1.394(2) . ?
C81 C82 1.395(2) . ?
C82 C83 1.384(3) . ?
C82 H82 0.9500 . ?
C83 C84 1.388(3) . ?
C83 H83 0.9500 . ?
C84 C85 1.384(3) . ?
C84 H84 0.9500 . ?
C85 C86 1.379(3) . ?
C85 H85 0.9500 . ?
C86 H86 0.9500 . ?
C91 C92 1.380(15) . ?
C91 H91A 0.9800 . ?
C91 H91B 0.9800 . ?
C91 H91C 0.9800 . ?
C92 C93 1.477(13) . ?
C92 H92 0.9500 . ?
C93 C94 1.577(15) . ?
C93 H93A 0.9900 . ?
C93 H93B 0.9900 . ?
C96 C95 1.553(14) . ?
C96 H96A 0.9800 . ?
C96 H96B 0.9800 . ?
C96 H96C 0.9800 . ?
C95 C94 1.493(14) . ?
C95 H95A 0.9900 . ?
C95 H95B 0.9900 . ?
C94 H94A 0.9900 . ?
C94 H94B 0.9900 . ?

loop_
_geom_torsion_atom_site_label_1
_geom_torsion_atom_site_label_2
_geom_torsion_atom_site_label_3
_geom_torsion_atom_site_label_4
_geom_torsion
_geom_torsion_site_symmetry_1
_geom_torsion_site_symmetry_2
_geom_torsion_site_symmetry_3
_geom_torsion_site_symmetry_4
_geom_torsion_publ_flag
C8 C1 C2 C3 -164.10(14) . . . . ?
C32 C1 C2 C3 -45.4(2) . . . . ?
C58 C1 C2 C3 55.16(19) . . . . ?
C8 C1 C2 C7 16.0(2) . . . . ?
C32 C1 C2 C7 134.70(15) . . . . ?
C58 C1 C2 C7 -124.69(15) . . . . ?
C7 C2 C3 C4 2.8(2) . . . . ?
C1 C2 C3 C4 -177.09(15) . . . . ?
C2 C3 C4 C5 -0.9(3) . . . . ?
C3 C4 C5 C6 -1.5(3) . . . . ?
C4 C5 C6 C7 1.9(3) . . . . ?
C5 C6 C7 C2 0.1(3) . . . . ?
C3 C2 C7 C6 -2.4(2) . . . . ?
C1 C2 C7 C6 177.46(15) . . . . ?
C2 C1 C8 C9 -56.2(3) . . . . ?
C32 C1 C8 C9 177.4(2) . . . . ?
C58 C1 C8 C9 84.5(2) . . . . ?
C2 C1 C8 C24 122.42(14) . . . . ?
C32 C1 C8 C24 -3.98(15) . . . . ?
C58 C1 C8 C24 -96.85(14) . . . . ?
C24 C8 C9 C16 -0.33(17) . . . . ?
C1 C8 C9 C16 178.35(19) . . . . ?
C24 C8 C9 C10 -176.63(16) . . . . ?
C1 C8 C9 C10 2.0(4) . . . . ?
C8 C9 C10 C11 -47.3(3) . . . . ?
C16 C9 C10 C11 136.79(16) . . . . ?
C8 C9 C10 C15 134.18(19) . . . . ?
C16 C9 C10 C15 -41.7(2) . . . . ?
C15 C10 C11 C12 -1.9(2) . . . . ?
C9 C10 C11 C12 179.55(15) . . . . ?
C10 C11 C12 C13 0.6(3) . . . . ?
C11 C12 C13 C14 0.8(3) . . . . ?
C12 C13 C14 C15 -0.9(3) . . . . ?
C13 C14 C15 C10 -0.5(3) . . . . ?
C11 C10 C15 C14 1.8(3) . . . . ?
C9 C10 C15 C14 -179.54(16) . . . . ?
C8 C9 C16 C17 0.43(19) . . . . ?
C10 C9 C16 C17 177.33(14) . . . . ?
C9 C16 C17 C24 -0.33(18) . . . . ?
C9 C16 C17 C18 179.78(14) . . . . ?
C16 C17 C18 C23 141.36(18) . . . . ?
C24 C17 C18 C23 -38.5(3) . . . . ?
C16 C17 C18 C19 -39.0(2) . . . . ?
C24 C17 C18 C19 141.10(17) . . . . ?
C23 C18 C19 C20 2.0(3) . . . . ?
C17 C18 C19 C20 -177.64(16) . . . . ?
C18 C19 C20 C21 -0.5(3) . . . . ?
C19 C20 C21 C22 -1.2(3) . . . . ?
C20 C21 C22 C23 1.4(3) . . . . ?
C21 C22 C23 C18 0.1(3) . . . . ?
C19 C18 C23 C22 -1.8(3) . . . . ?
C17 C18 C23 C22 177.81(16) . . . . ?
C16 C17 C24 C25 177.97(19) . . . . ?
C18 C17 C24 C25 -2.2(3) . . . . ?
C16 C17 C24 C8 0.12(17) . . . . ?
C18 C17 C24 C8 -179.99(15) . . . . ?
C9 C8 C24 C25 -178.39(13) . . . . ?
C1 C8 C24 C25 2.46(17) . . . . ?
C9 C8 C24 C17 0.14(17) . . . . ?
C1 C8 C24 C17 -179.02(12) . . . . ?
C17 C24 C25 C26 -6.0(3) . . . . ?
C8 C24 C25 C26 171.78(15) . . . . ?
C17 C24 C25 C32 -177.37(18) . . . . ?
C8 C24 C25 C32 0.44(17) . . . . ?
C24 C25 C26 C27 -44.5(2) . . . . ?
C32 C25 C26 C27 126.10(17) . . . . ?
C24 C25 C26 C31 138.77(17) . . . . ?
C32 C25 C26 C31 -50.6(2) . . . . ?
C31 C26 C27 C28 -0.3(3) . . . . ?
C25 C26 C27 C28 -177.06(16) . . . . ?
C26 C27 C28 C29 -1.3(3) . . . . ?
C27 C28 C29 C30 1.2(3) . . . . ?
C28 C29 C30 C31 0.4(3) . . . . ?
C29 C30 C31 C26 -1.9(3) . . . . ?
C27 C26 C31 C30 1.9(3) . . . . ?
C25 C26 C31 C30 178.63(16) . . . . ?
C24 C25 C32 C33 96.91(15) . . . . ?
C26 C25 C32 C33 -75.52(17) . . . . ?
C24 C25 C32 C1 -3.03(17) . . . . ?
C26 C25 C32 C1 -175.46(13) . . . . ?
C8 C1 C32 C25 4.19(15) . . . . ?
C2 C1 C32 C25 -121.89(14) . . . . ?
C58 C1 C32 C25 120.27(12) . . . . ?
C8 C1 C32 C33 -109.97(12) . . . . ?
C2 C1 C32 C33 123.96(13) . . . . ?
C58 C1 C32 C33 6.11(10) . . . . ?
C25 C32 C33 C34 132.21(13) . . . . ?
C1 C32 C33 C34 -117.44(13) . . . . ?
C25 C32 C33 C58 -116.89(13) . . . . ?
C1 C32 C33 C58 -6.53(11) . . . . ?
C58 C33 C34 C41 -1.98(17) . . . . ?
C32 C33 C34 C41 98.20(15) . . . . ?
C58 C33 C34 C35 -174.13(13) . . . . ?
C32 C33 C34 C35 -73.95(17) . . . . ?
C41 C34 C35 C36 151.37(17) . . . . ?
C33 C34 C35 C36 -38.4(2) . . . . ?
C41 C34 C35 C40 -33.1(3) . . . . ?
C33 C34 C35 C40 137.12(15) . . . . ?
C40 C35 C36 C37 0.9(3) . . . . ?
C34 C35 C36 C37 176.53(16) . . . . ?
C35 C36 C37 C38 -1.1(3) . . . . ?
C36 C37 C38 C39 0.5(3) . . . . ?
C37 C38 C39 C40 0.4(3) . . . . ?
C38 C39 C40 C35 -0.6(3) . . . . ?
C36 C35 C40 C39 0.0(2) . . . . ?
C34 C35 C40 C39 -175.66(15) . . . . ?
C35 C34 C41 C42 -2.8(3) . . . . ?
C33 C34 C41 C42 -173.83(18) . . . . ?
C35 C34 C41 C57 168.60(15) . . . . ?
C33 C34 C41 C57 -2.47(18) . . . . ?
C34 C41 C42 C49 169.03(19) . . . . ?
C57 C41 C42 C49 -2.52(17) . . . . ?
C34 C41 C42 C43 -16.2(3) . . . . ?
C57 C41 C42 C43 172.26(15) . . . . ?
C49 C42 C43 C48 -45.9(2) . . . . ?
C41 C42 C43 C48 140.29(17) . . . . ?
C49 C42 C43 C44 130.01(18) . . . . ?
C41 C42 C43 C44 -43.8(2) . . . . ?
C48 C43 C44 C45 0.8(2) . . . . ?
C42 C43 C44 C45 -175.17(16) . . . . ?
C43 C44 C45 C46 -1.1(3) . . . . ?
C44 C45 C46 C47 0.6(3) . . . . ?
C45 C46 C47 C48 0.3(3) . . . . ?
C46 C47 C48 C43 -0.6(3) . . . . ?
C44 C43 C48 C47 0.1(3) . . . . ?
C42 C43 C48 C47 176.05(16) . . . . ?
C41 C42 C49 C50 1.18(18) . . . . ?
C43 C42 C49 C50 -173.87(15) . . . . ?
C42 C49 C50 C57 0.69(19) . . . . ?
C42 C49 C50 C51 -177.19(14) . . . . ?
C57 C50 C51 C56 -12.0(3) . . . . ?
C49 C50 C51 C56 165.29(15) . . . . ?
C57 C50 C51 C52 169.78(17) . . . . ?
C49 C50 C51 C52 -13.0(2) . . . . ?
C56 C51 C52 C53 0.0(2) . . . . ?
C50 C51 C52 C53 178.32(15) . . . . ?
C51 C52 C53 C54 0.2(3) . . . . ?
C52 C53 C54 C55 -0.7(3) . . . . ?
C53 C54 C55 C56 1.0(3) . . . . ?
C54 C55 C56 C51 -0.7(3) . . . . ?
C52 C51 C56 C55 0.3(2) . . . . ?
C50 C51 C56 C55 -178.03(15) . . . . ?
C51 C50 C57 C41 175.33(16) . . . . ?
C49 C50 C57 C41 -2.24(17) . . . . ?
C51 C50 C57 C58 -0.3(3) . . . . ?
C49 C50 C57 C58 -177.90(19) . . . . ?
C34 C41 C57 C50 -171.07(14) . . . . ?
C42 C41 C57 C50 3.03(17) . . . . ?
C34 C41 C57 C58 6.15(18) . . . . ?
C42 C41 C57 C58 -179.76(12) . . . . ?
C50 C57 C58 C59 -66.2(3) . . . . ?
C41 C57 C58 C59 118.19(14) . . . . ?
C50 C57 C58 C33 169.0(2) . . . . ?
C41 C57 C58 C33 -6.66(15) . . . . ?
C50 C57 C58 C1 75.3(3) . . . . ?
C41 C57 C58 C1 -100.37(14) . . . . ?
C34 C33 C58 C57 5.25(15) . . . . ?
C32 C33 C58 C57 -110.38(12) . . . . ?
C34 C33 C58 C59 -119.20(14) . . . . ?
C32 C33 C58 C59 125.17(13) . . . . ?
C34 C33 C58 C1 121.75(12) . . . . ?
C32 C33 C58 C1 6.12(10) . . . . ?
C8 C1 C58 C57 -162.74(13) . . . . ?
C2 C1 C58 C57 -22.20(18) . . . . ?
C32 C1 C58 C57 95.64(13) . . . . ?
C8 C1 C58 C59 -22.13(18) . . . . ?
C2 C1 C58 C59 118.41(14) . . . . ?
C32 C1 C58 C59 -123.75(13) . . . . ?
C8 C1 C58 C33 95.51(13) . . . . ?
C2 C1 C58 C33 -123.96(13) . . . . ?
C32 C1 C58 C33 -6.11(10) . . . . ?
C57 C58 C59 C60 20.4(2) . . . . ?
C33 C58 C59 C60 137.51(15) . . . . ?
C1 C58 C59 C60 -120.83(15) . . . . ?
C57 C58 C59 C64 -157.90(14) . . . . ?
C33 C58 C59 C64 -40.8(2) . . . . ?
C1 C58 C59 C64 60.87(18) . . . . ?
C64 C59 C60 C61 -1.9(2) . . . . ?
C58 C59 C60 C61 179.77(15) . . . . ?
C59 C60 C61 C62 1.2(3) . . . . ?
C60 C61 C62 C63 0.5(3) . . . . ?
C61 C62 C63 C64 -1.4(3) . . . . ?
C62 C63 C64 C59 0.7(3) . . . . ?
C60 C59 C64 C63 0.9(2) . . . . ?
C58 C59 C64 C63 179.32(15) . . . . ?
C80 C71 C72 C79 3.07(19) 7_655 . . . ?
C80 C71 C72 C73 -172.94(15) 7_655 . . . ?
C71 C72 C73 C78 143.45(18) . . . . ?
C79 C72 C73 C78 -31.7(3) . . . . ?
C71 C72 C73 C74 -35.0(3) . . . . ?
C79 C72 C73 C74 149.91(17) . . . . ?
C78 C73 C74 C75 1.0(3) . . . . ?
C72 C73 C74 C75 179.51(17) . . . . ?
C73 C74 C75 C76 0.5(3) . . . . ?
C74 C75 C76 C77 -1.1(3) . . . . ?
C75 C76 C77 C78 0.2(3) . . . . ?
C76 C77 C78 C73 1.4(3) . . . . ?
C74 C73 C78 C77 -1.9(3) . . . . ?
C72 C73 C78 C77 179.60(17) . . . . ?
C71 C72 C79 C80 178.3(2) . . . . ?
C73 C72 C79 C80 -5.8(4) . . . . ?
C71 C72 C79 C79 -2.0(2) . . . 7_655 ?
C73 C72 C79 C79 173.82(17) . . . 7_655 ?
C79 C79 C80 C71 -1.6(2) 7_655 . . 7_655 ?
C72 C79 C80 C71 178.1(2) . . . 7_655 ?
C79 C79 C80 C81 177.23(17) 7_655 . . . ?
C72 C79 C80 C81 -3.1(4) . . . . ?
C79 C80 C81 C86 136.66(19) . . . . ?
C71 C80 C81 C86 -44.7(2) 7_655 . . . ?
C79 C80 C81 C82 -42.3(3) . . . . ?
C71 C80 C81 C82 136.39(17) 7_655 . . . ?
C86 C81 C82 C83 -3.0(2) . . . . ?
C80 C81 C82 C83 175.93(16) . . . . ?
C81 C82 C83 C84 0.1(3) . . . . ?
C82 C83 C84 C85 1.7(3) . . . . ?
C83 C84 C85 C86 -0.6(3) . . . . ?
C84 C85 C86 C81 -2.3(3) . . . . ?
C82 C81 C86 C85 4.1(3) . . . . ?
C80 C81 C86 C85 -174.83(17) . . . . ?
C91 C92 C93 C94 -178.2(7) . . . . ?
C96 C95 C94 C93 176.3(6) . . . . ?
C92 C93 C94 C95 178.7(7) . . . . ?
